data_7037665
loop_
_publ_author_name
'Lago, Ana Bel\'en'
'Pino-Cuevas, Arantxa'
'Carballo, Rosa'
'V\'azquez-L\'opez, Ezequiel M'

_publ_section_title
;
 A new metal-organic polymeric system capable of stimuli-responsive
 controlled release of the drug ibuprofen.
;
_journal_issue 4
_journal_name_full 'Dalton transactions (Cambridge, England : 2003)'
_journal_page_first 1614
_journal_page_last 1621
_journal_paper_doi 10.1039/c5dt04031k
_journal_volume 45
_journal_year 2016
_chemical_absolute_configuration rm
_chemical_formula_sum 'C26 H34 O6 Zn'
_chemical_formula_weight 507.90
_chemical_name_systematic
; 
 ? 
;
_space_group_crystal_system monoclinic
_space_group_IT_number 5
_space_group_name_Hall 'C 2y'
_space_group_name_H-M_alt 'C 1 2 1'
_symmetry_space_group_name_Hall 'C 2y'
_symmetry_space_group_name_H-M 'C 1 2 1'
_atom_sites_solution_hydrogens geom
_audit_creation_method SHELXL-2013
_audit_update_record
;
2015-09-07 deposited with the CCDC.
2015-12-11 downloaded from the CCDC.
;
_cell_angle_alpha 90
_cell_angle_beta 93.764(3)
_cell_angle_gamma 90
_cell_formula_units_Z 2
_cell_length_a 9.7324(9)
_cell_length_b 5.9746(5)
_cell_length_c 22.871(2)
_cell_measurement_reflns_used 7065
_cell_measurement_temperature 100(2)
_cell_measurement_theta_max 67.78
_cell_measurement_theta_min 3.87
_cell_volume 1327.0(2)
_computing_cell_refinement 'Bruker SAINT'
_computing_data_collection 'Bruker APEX2'
_computing_data_reduction 'Bruker SAINT'
_computing_structure_refinement 'SHELXL-2013 (Sheldrick, 2013)'
_diffrn_ambient_temperature 100(2)
_diffrn_measured_fraction_theta_full 0.978
_diffrn_measured_fraction_theta_max 0.979
_diffrn_measurement_device_type 'Bruker CCD Smart 6000'
_diffrn_measurement_method '\f and \w scans'
_diffrn_radiation_type CuK\a
_diffrn_radiation_wavelength 1.54178
_diffrn_reflns_av_R_equivalents 0.0364
_diffrn_reflns_av_unetI/netI 0.0429
_diffrn_reflns_laue_measured_fraction_full 0.978
_diffrn_reflns_laue_measured_fraction_max 0.979
_diffrn_reflns_limit_h_max 11
_diffrn_reflns_limit_h_min -11
_diffrn_reflns_limit_k_max 6
_diffrn_reflns_limit_k_min -6
_diffrn_reflns_limit_l_max 25
_diffrn_reflns_limit_l_min -27
_diffrn_reflns_number 7131
_diffrn_reflns_point_group_measured_fraction_full 0.979
_diffrn_reflns_point_group_measured_fraction_max 0.980
_diffrn_reflns_theta_full 67.679
_diffrn_reflns_theta_max 67.769
_diffrn_reflns_theta_min 1.936
_exptl_absorpt_coefficient_mu 1.579
_exptl_absorpt_correction_T_max 0.930
_exptl_absorpt_correction_T_min 0.768
_exptl_absorpt_correction_type multi-scan
_exptl_absorpt_process_details 'SADABS V2012/1 (Bruker AXS Inc.)'
_exptl_crystal_colour colourless
_exptl_crystal_density_diffrn 1.271
_exptl_crystal_density_method 'not measured'
_exptl_crystal_description plate
_exptl_crystal_F_000 536
_exptl_crystal_size_max 0.167
_exptl_crystal_size_mid 0.153
_exptl_crystal_size_min 0.046
_refine_diff_density_max 2.679
_refine_diff_density_min -0.701
_refine_diff_density_rms 0.140
_refine_ls_abs_structure_details
; 
 Refined as an inversion twin. 
;
_refine_ls_abs_structure_Flack 0.12(9)
_refine_ls_extinction_method none
_refine_ls_goodness_of_fit_ref 1.067
_refine_ls_hydrogen_treatment constr
_refine_ls_matrix_type full
_refine_ls_number_parameters 154
_refine_ls_number_reflns 2240
_refine_ls_number_restraints 1
_refine_ls_restrained_S_all 1.066
_refine_ls_R_factor_all 0.0794
_refine_ls_R_factor_gt 0.0791
_refine_ls_shift/su_max 0.000
_refine_ls_shift/su_mean 0.000
_refine_ls_structure_factor_coef Fsqd
_refine_ls_weighting_details 'w=1/[\s^2^(Fo^2^)+(0.1556P)^2^+5.8301P] where P=(Fo^2^+2Fc^2^)/3'
_refine_ls_weighting_scheme calc
_refine_ls_wR_factor_gt 0.2021
_refine_ls_wR_factor_ref 0.2040
_reflns_Friedel_coverage 0.814
_reflns_friedel_fraction_full 0.980
_reflns_friedel_fraction_max 0.980
_reflns_number_gt 2233
_reflns_number_total 2240
_reflns_threshold_expression 'I > 2\s(I)'
_cod_data_source_file c5dt04031k2.cif
_cod_data_source_block 3
_cod_depositor_comments 'Adding full bibliography for 7037664--7037668.cif.'
_cod_database_code 7037665
_shelx_space_group_comment
; 
The symmetry employed for this shelxl refinement is uniquely defined 
by the following loop, which should always be used as a source of 
symmetry information in preference to the above space-group names. 
They are only intended as comments. 
;
_shelx_estimated_absorpt_t_min 0.778
_shelx_estimated_absorpt_t_max 0.931
_shelxl_version_number 2013-3

loop_
_space_group_symop_operation_xyz
'x, y, z'
'-x, y, -z'
'x+1/2, y+1/2, z'
'-x+1/2, y+1/2, -z'

loop_
_atom_site_label
_atom_site_type_symbol
_atom_site_fract_x
_atom_site_fract_y
_atom_site_fract_z
_atom_site_U_iso_or_equiv
_atom_site_adp_type
_atom_site_occupancy
_atom_site_site_symmetry_order
_atom_site_calc_flag
_atom_site_refinement_flags_posn
_atom_site_refinement_flags_adp
_atom_site_refinement_flags_occupancy
Zn1 Zn 0.0000 0.59480(2) 0.5000 0.0187(5) Uani 1 2 d S T P
C2 C 0.0070(9) 0.6837(18) 0.7052(4) 0.0295(19) Uani 1 1 d . . .
H2 H -0.0631 0.6227 0.6791 0.035 Uiso 1 1 calc R U .
C1 C 0.0586(9) 0.8988(15) 0.6948(4) 0.0273(18) Uani 1 1 d . . .
C3 C 0.0580(9) 0.5582(17) 0.7537(4) 0.032(2) Uani 1 1 d . . .
H3 H 0.0224 0.4125 0.7596 0.038 Uiso 1 1 calc R U .
C6 C 0.1608(10) 0.9844(18) 0.7347(4) 0.0319(19) Uani 1 1 d . . .
H6 H 0.1976 1.1292 0.7287 0.038 Uiso 1 1 calc R U .
C5 C 0.2089(10) 0.8592(19) 0.7832(4) 0.036(2) Uani 1 1 d . . .
H5 H 0.2769 0.9215 0.8102 0.043 Uiso 1 1 calc R U .
C4 C 0.1587(10) 0.6415(17) 0.7932(4) 0.035(3) Uani 1 1 d . . .
C7 C 0.2136(12) 0.506(2) 0.8454(4) 0.045(3) Uani 1 1 d . . .
H7A H 0.2884 0.5920 0.8665 0.054 Uiso 1 1 calc R U .
H7B H 0.2542 0.3661 0.8311 0.054 Uiso 1 1 calc R U .
C9 C 0.037(3) 0.628(7) 0.9120(8) 0.178(19) Uani 1 1 d . . .
H9A H -0.0290 0.6905 0.8823 0.267 Uiso 1 1 calc R U .
H9B H 0.1040 0.7434 0.9249 0.267 Uiso 1 1 calc R U .
H9C H -0.0115 0.5756 0.9455 0.267 Uiso 1 1 calc R U .
C8 C 0.1068(19) 0.447(5) 0.8878(7) 0.100(8) Uani 1 1 d . . .
H8 H 0.0350 0.3569 0.8652 0.120 Uiso 1 1 calc R U .
C10 C 0.167(2) 0.295(6) 0.9373(8) 0.121(10) Uani 1 1 d . . .
H10A H 0.0983 0.2718 0.9661 0.182 Uiso 1 1 calc R U .
H10B H 0.2492 0.3653 0.9564 0.182 Uiso 1 1 calc R U .
H10C H 0.1922 0.1502 0.9209 0.182 Uiso 1 1 calc R U .
O1 O 0.1591(6) 0.3912(11) 0.5111(3) 0.0289(13) Uani 1 1 d . . .
O3 O -0.0363(6) 0.7441(10) 0.5729(2) 0.0259(13) Uani 1 1 d . . .
O4 O 0.1304(5) 0.9855(10) 0.5559(2) 0.0252(12) Uani 1 1 d . . .
C13 C -0.1513(8) 1.083(3) 0.6435(3) 0.0340(18) Uani 1 1 d . . .
H13A H -0.1719 1.1414 0.6819 0.051 Uiso 1 1 calc R U .
H13B H -0.2021 0.9429 0.6359 0.051 Uiso 1 1 calc R U .
H13C H -0.1788 1.1924 0.6131 0.051 Uiso 1 1 calc R U .
C12 C 0.0362(8) 0.9155(14) 0.5854(3) 0.0224(16) Uani 1 1 d . . .
C11 C 0.0048(9) 1.0372(14) 0.6427(4) 0.027(2) Uani 1 1 d . . .
H11 H 0.0541 1.1841 0.6440 0.032 Uiso 1 1 calc R U .

loop_
_atom_site_aniso_label
_atom_site_aniso_U_11
_atom_site_aniso_U_22
_atom_site_aniso_U_33
_atom_site_aniso_U_23
_atom_site_aniso_U_13
_atom_site_aniso_U_12
Zn1 0.0136(6) 0.0140(7) 0.0287(7) 0.000 0.0021(4) 0.000
C2 0.028(4) 0.035(5) 0.026(4) -0.002(3) 0.003(3) 0.003(3)
C1 0.028(4) 0.025(5) 0.029(4) -0.003(3) 0.003(3) 0.007(3)
C3 0.041(4) 0.024(6) 0.031(4) 0.001(3) 0.006(3) -0.002(4)
C6 0.038(5) 0.032(5) 0.026(4) -0.004(3) 0.004(3) -0.002(4)
C5 0.035(5) 0.039(6) 0.032(4) -0.009(4) -0.003(4) 0.002(4)
C4 0.038(4) 0.038(8) 0.030(4) -0.001(3) 0.005(3) 0.004(4)
C7 0.052(6) 0.053(6) 0.030(5) 0.000(4) -0.004(4) 0.007(5)
C9 0.17(2) 0.30(4) 0.066(10) 0.081(19) 0.063(12) 0.18(3)
C8 0.074(11) 0.18(2) 0.051(8) 0.041(11) 0.001(7) 0.014(13)
C10 0.111(16) 0.19(3) 0.066(10) 0.065(16) 0.007(10) 0.004(18)
O1 0.016(3) 0.026(4) 0.045(3) 0.009(2) 0.006(2) 0.007(2)
O3 0.029(3) 0.026(4) 0.023(3) -0.003(2) 0.006(2) -0.005(2)
O4 0.018(3) 0.024(3) 0.034(3) 0.003(2) 0.004(2) 0.001(2)
C13 0.033(4) 0.036(5) 0.033(4) -0.002(5) 0.006(3) 0.015(6)
C12 0.021(4) 0.018(4) 0.029(4) 0.000(3) 0.005(3) 0.003(3)
C11 0.030(4) 0.021(6) 0.030(4) -0.003(3) 0.002(3) 0.002(3)

loop_
_atom_type_symbol
_atom_type_description
_atom_type_scat_dispersion_real
_atom_type_scat_dispersion_imag
_atom_type_scat_source
C C 0.0181 0.0091 'International Tables Vol C Tables 4.2.6.8 and 6.1.1.4'
H H 0.0000 0.0000 'International Tables Vol C Tables 4.2.6.8 and 6.1.1.4'
O O 0.0492 0.0322 'International Tables Vol C Tables 4.2.6.8 and 6.1.1.4'
Zn Zn -1.5491 0.6778 'International Tables Vol C Tables 4.2.6.8 and 6.1.1.4'

loop_
_geom_angle_atom_site_label_1
_geom_angle_atom_site_label_2
_geom_angle_atom_site_label_3
_geom_angle
_geom_angle_site_symmetry_1
_geom_angle_site_symmetry_3
O3 Zn1 O3 125.3(4) . 2_556
O3 Zn1 O1 111.0(3) . .
O3 Zn1 O1 102.0(2) 2_556 .
O3 Zn1 O1 102.0(2) . 2_556
O3 Zn1 O1 111.0(3) 2_556 2_556
O1 Zn1 O1 103.9(4) . 2_556
C3 C2 C1 120.7(8) . .
C6 C1 C2 117.9(8) . .
C6 C1 C11 120.5(8) . .
C2 C1 C11 121.6(8) . .
C4 C3 C2 121.6(9) . .
C5 C6 C1 120.7(10) . .
C6 C5 C4 121.4(9) . .
C3 C4 C5 117.7(9) . .
C3 C4 C7 121.6(10) . .
C5 C4 C7 120.8(9) . .
C4 C7 C8 114.2(11) . .
C9 C8 C7 116(2) . .
C9 C8 C10 109.7(17) . .
C7 C8 C10 111.4(15) . .
C12 O3 Zn1 115.9(5) . .
O4 C12 O3 124.5(8) . .
O4 C12 C11 119.7(7) . .
O3 C12 C11 115.8(7) . .
C1 C11 C13 112.1(8) . .
C1 C11 C12 109.4(6) . .
C13 C11 C12 110.0(7) . .

loop_
_geom_bond_atom_site_label_1
_geom_bond_atom_site_label_2
_geom_bond_distance
_geom_bond_site_symmetry_2
Zn1 O3 1.943(5) .
Zn1 O3 1.943(5) 2_556
Zn1 O1 1.973(6) .
Zn1 O1 1.973(6) 2_556
C2 C3 1.403(13) .
C2 C1 1.406(15) .
C1 C6 1.403(13) .
C1 C11 1.514(12) .
C3 C4 1.381(13) .
C6 C5 1.393(14) .
C5 C4 1.413(15) .
C4 C7 1.510(14) .
C7 C8 1.51(2) .
C9 C8 1.40(4) .
C8 C10 1.54(3) .
O3 C12 1.266(11) .
O4 C12 1.246(10) .
C13 C11 1.544(11) .
C12 C11 1.546(11) .
